data_2101531
loop_
_publ_author_name
'Dalpiaz, A.'
'Ferretti, V.'
'Gilli, P.'
'Bertolasi, V.'

_publ_section_title
;
 Stereochemistry of serotonin receptor ligands from crystallographic
 data. Crystal structures of NAN-190.HBr, 1-phenylbiguanide, MDL 72222
 and mianserin.HCl and selectivity criteria towards 5-HT~1~, 5-HT~2~
 and 5-HT~3~ receptor subtypes
;
_journal_issue 3
_journal_name_full 'Acta Crystallographica Section B'
_journal_page_first 509
_journal_page_last 518
_journal_paper_doi 10.1107/S0108768195014765
_journal_volume 52
_journal_year 1996
_chemical_formula_analytical ' C23 H29 N3 O3.5 Br'
_chemical_formula_moiety ' C23 H28 N3 O 3+, Br 1-, 0.5H2 O'
_chemical_formula_sum 'C23 H29 Br N3 O3.5'
_chemical_formula_weight 483.42
_chemical_melting_point 513.6(15)
_chemical_name_systematic
;
1-(2-Methoxyphenyl)-4-[-(2-phtalimido)butylpiperazine
hydrobromide emihydrate (NAN-190.HBr)
;
_space_group_IT_number 15
_symmetry_cell_setting monoclinic
_symmetry_space_group_name_Hall '-C 2yc'
_symmetry_space_group_name_H-M 'C 1 2/c 1'
_atom_type_scat_source 'Cromer & Waber (1974)'
_cell_angle_alpha 90.00000
_cell_angle_beta 101.560(10)
_cell_angle_gamma 90.00000
_cell_formula_units_Z 8
_cell_length_a 21.916(4)
_cell_length_b 15.207(2)
_cell_length_c 14.052(2)
_cell_measurement_reflns_used 25
_cell_measurement_temperature 295
_cell_measurement_theta_max 15
_cell_measurement_theta_min 10
_cell_volume 4588.2(12)
_computing_cell_refinement 'CAD4 Enraf-Nonius Software, 1984'
_computing_data_collection 'CAD4 Enraf-Nonius Software, 1984'
_computing_data_reduction 'MolEN, C.K. Fair, Enraf-Nonius, 1990'
_computing_molecular_graphics 'ORTEPII, Johnson, 1976'
_computing_publication_material
;
 PARST (Nardelli, 1983); PARSTCIF (Nardelli, 1991)
;
_computing_structure_refinement MolEN
_computing_structure_solution 'SIR88, Burla et al., 1989'
_diffrn_ambient_temperature 295
_diffrn_measurement_device 'Enraf-Nonius CAD4 diffractometer'
_diffrn_measurement_method \w/2\q
_diffrn_radiation_monochromator graphite
_diffrn_radiation_source 'X-ray tube'
_diffrn_radiation_type 'Mo K\a'
_diffrn_radiation_wavelength 0.71069
_diffrn_reflns_av_R_equivalents 0.016
_diffrn_reflns_limit_h_max 29
_diffrn_reflns_limit_h_min -29
_diffrn_reflns_limit_k_max 20
_diffrn_reflns_limit_k_min 0
_diffrn_reflns_limit_l_max 18
_diffrn_reflns_limit_l_min 0
_diffrn_reflns_number 5765
_diffrn_reflns_reduction_process
;
......
;
_diffrn_reflns_theta_max 28
_diffrn_reflns_theta_min 2
_diffrn_standards_decay_% 0
_diffrn_standards_interval_time 120
_diffrn_standards_number 3
_exptl_absorpt_coefficient_mu 1.823
_exptl_absorpt_correction_T_max 0.992
_exptl_absorpt_correction_T_min 0.75
_exptl_absorpt_correction_type '\y scan'
_exptl_crystal_colour colourless
_exptl_crystal_density_diffrn 1.40
_exptl_crystal_description prismatic
_exptl_crystal_F_000 2008.0
_exptl_crystal_size_max 0.52
_exptl_crystal_size_mid 0.33
_exptl_crystal_size_min 0.17
_refine_diff_density_max 0.15
_refine_diff_density_min -0.18
_refine_ls_extinction_method none
_refine_ls_goodness_of_fit_obs 1.37
_refine_ls_hydrogen_treatment refall
_refine_ls_matrix_type full
_refine_ls_number_parameters 392
_refine_ls_number_reflns 2617
_refine_ls_R_factor_obs 0.035
_refine_ls_shift/esd_max 0.01
_refine_ls_structure_factor_coef F
_refine_ls_weighting_details 'w = 4F^2^/[\s^2^(F^2^) + (0.03F^2^)^2^]'
_refine_ls_weighting_scheme calc
_refine_ls_wR_factor_obs 0.036
_reflns_number_observed 2617
_reflns_number_total 5540
_reflns_observed_criterion I>3\s(I)
_cod_data_source_file na0073.cif
_cod_data_source_block 1
_cod_depositor_comments
;
The following automatic conversions were performed:
'_symmetry_cell_setting' value 'Monoclinic' changed to 'monoclinic'
according to '/home/saulius/struct/CIF-dictionaries/cif_core.dic'
dictionary named 'cif_core.dic' version 2.4.1 from 2010-06-29.

Automatic conversion script
Id: cif_fix_enum 1527 2010-12-29 10:47:43Z saulius 

The following automatic conversions were performed:

'_chemical_melting_point' value '239-242 C' was changed to
'513.6(15)' - it was converted from degrees Celsius(C) to Kelvins(K),
the average value was taken and precision was estimated.

Automatic conversion script
Id: cif_fix_values 1646 2011-03-28 12:23:43Z adriana 

The following automatic conversions were performed:

'_chemical_melting_point' value '239-242 C' was changed to
'513.6(15)' - it was converted from degrees Celsius(C) to Kelvins(K),
the average value was taken and precision was
estimated.

'_symmetry_cell_setting' value 'Monoclinic' changed to
'monoclinic' according to
/home/saulius/struct/CIF-dictionaries/cif_core.dic dictionary named
'cif_core.dic' version 2.4.1 from 2010-06-29.

Automatic conversion script
Id: cif_fix_values 1715 2011-07-08 13:25:40Z adriana 

The following automatic conversions were performed:

'_refine_ls_weighting_scheme' value 'calc w = 4F^2^/[\s^2^(F^2^) +
(0.03F^2^)^2^]' was changed to 'calc'. New tag
'_refine_ls_weighting_details' was created. The value of the new tag
was set to 'w = 4F^2^/[\s^2^(F^2^) + (0.03F^2^)^2^]'.

Automatic conversion script
Id: cif_fix_values 3143 2015-03-26 13:38:13Z robertas 
;
_cod_original_cell_volume 4588.0(10)
_cod_original_sg_symbol_H-M 'C 2/c'
_cod_original_formula_sum ' C23 H29 N3 O3.5 Br '
_cod_database_code 2101531

loop_
_symmetry_equiv_pos_as_xyz
'x, y, z'
'-x, y, 1/2-z'
'-x, -y, -z'
'x, -y, 1/2+z'
'1/2+x, 1/2+y, z'
'1/2-x, 1/2+y, 1/2-z'
'1/2-x, 1/2-y, -z'
'1/2+x, 1/2-y, 1/2+z'

loop_
_atom_site_aniso_label
_atom_site_aniso_U_11
_atom_site_aniso_U_22
_atom_site_aniso_U_33
_atom_site_aniso_U_12
_atom_site_aniso_U_13
_atom_site_aniso_U_23
Br 0.03870(10) 0.0726(2) 0.04090(10) -0.0039(2) 0.01570(10) -0.0126(2)
O1 0.0426(9) 0.0440(10) 0.0550(10) -0.0124(9) 0.0163(8) 0.0037(9)
O2 0.0393(9) 0.0600(10) 0.0640(10) -0.0080(10) 0.0220(8) 0.0020(10)
O3 0.0353(8) 0.0450(10) 0.0580(10) -0.0022(8) 0.0207(7) -0.0101(9)
N1 0.0340(10) 0.0290(10) 0.0380(10) -0.0010(9) 0.0088(8) -0.0040(10)
N2 0.0257(9) 0.0310(10) 0.0285(9) -0.0020(9) 0.0078(7) -0.0009(9)
N3 0.0251(9) 0.0310(10) 0.0340(10) -0.0005(9) 0.0075(8) -0.0050(9)
C1 0.0360(10) 0.0330(10) 0.0310(10) -0.0060(10) 0.0050(10) -0.0030(10)
C2 0.0360(10) 0.0400(10) 0.0330(10) -0.0080(10) 0.0050(10) -0.0020(10)
C3 0.0380(10) 0.0310(10) 0.0310(10) -0.0070(10) 0.0020(10) -0.0020(10)
C4 0.0360(10) 0.0370(10) 0.0240(10) -0.0010(10) 0.0030(10) -0.0060(10)
C5 0.0450(10) 0.052(2) 0.0340(10) -0.0010(10) 0.0090(10) -0.0060(10)
C6 0.064(2) 0.049(2) 0.043(2) 0.011(2) 0.0010(10) -0.0100(10)
C7 0.081(2) 0.029(2) 0.046(2) 0.000(2) -0.006(2) -0.003(2)
C8 0.056(2) 0.040(2) 0.0410(10) -0.0150(10) 0.0050(10) 0.0020(10)
C9 0.0390(10) 0.038(2) 0.0410(10) 0.0010(10) 0.0020(10) -0.0010(10)
C10 0.0350(10) 0.0350(10) 0.0380(10) 0.0020(10) 0.0070(10) -0.0030(10)
C11 0.0370(10) 0.0320(10) 0.0400(10) 0.0010(10) 0.0080(10) -0.0020(10)
C12 0.0330(10) 0.0340(10) 0.0340(10) 0.0020(10) 0.0080(10) -0.0010(10)
C13 0.0230(10) 0.0410(10) 0.0410(10) -0.0030(10) 0.0060(10) -0.0080(10)
C14 0.0280(10) 0.0390(10) 0.0420(10) 0.0020(10) 0.0010(10) -0.0110(10)
C15 0.0310(10) 0.0360(10) 0.0350(10) -0.0040(10) 0.0090(10) -0.0070(10)
C16 0.0240(10) 0.044(2) 0.0340(10) -0.0010(10) 0.0053(9) -0.0060(10)
C17 0.0320(10) 0.0350(10) 0.0250(10) 0.0010(10) 0.0030(10) -0.0030(10)
C18 0.0310(10) 0.0370(10) 0.0350(10) 0.0010(10) 0.0030(10) -0.0060(10)
C19 0.0360(10) 0.049(2) 0.050(2) 0.0070(10) 0.0080(10) -0.0100(10)
C20 0.054(2) 0.036(2) 0.051(2) 0.0130(10) 0.0040(10) -0.0030(10)
C21 0.055(2) 0.031(2) 0.050(2) 0.0000(10) 0.0120(10) 0.0020(10)
C22 0.0400(10) 0.045(2) 0.0370(10) -0.0020(10) 0.0110(10) 0.0000(10)
C23 0.0400(10) 0.061(2) 0.065(2) 0.003(2) 0.0250(10) -0.003(2)
O1W 0.118(2) 0.040(2) 0.068(2) 0.0000000 0.044(2) 0.0000000

loop_
_atom_site_label
_atom_site_fract_x
_atom_site_fract_y
_atom_site_fract_z
_atom_site_U_iso_or_equiv
_atom_site_thermal_displace_type
_atom_site_calc_attached_atom
_atom_site_type_symbol
Br 0.075100(10) 0.08432(3) 0.62029(2) 0.06290(10) aniso . Br
O1 0.02580(10) 0.30670(10) 0.1377(2) 0.0586(8) aniso . O
O2 0.19440(10) 0.4185(2) 0.0353(2) 0.0669(7) aniso . O
O3 0.26384(9) -0.22580(10) -0.2232(2) 0.0564(7) aniso . O
N1 0.11520(10) 0.3419(2) 0.0839(2) 0.0424(8) aniso . N
N2 0.11769(9) -0.0391(2) -0.0812(2) 0.0356(7) aniso . N
N3 0.15850(10) -0.2001(2) -0.1566(2) 0.0378(7) aniso . N
C1 0.06010(10) 0.3611(2) 0.1140(2) 0.0425(8) aniso . C
C2 0.14590(10) 0.4180(2) 0.0635(2) 0.0464(8) aniso . C
C3 0.10620(10) 0.4919(2) 0.0823(2) 0.0431(9) aniso . C
C4 0.05450(10) 0.4579(2) 0.1117(2) 0.0415(7) aniso . C
C5 0.0094(2) 0.5119(2) 0.1340(2) 0.0551(11) aniso . C
C6 0.0166(2) 0.6008(2) 0.1268(3) 0.0676(15) aniso . C
C7 0.0674(2) 0.6355(2) 0.0976(3) 0.0692(15) aniso . C
C8 0.1135(2) 0.5812(2) 0.0749(2) 0.0587(13) aniso . C
C9 0.13920(10) 0.2532(2) 0.0789(2) 0.0509(11) aniso . C
C10 0.10680(10) 0.2015(2) -0.0078(2) 0.0456(8) aniso . C
C11 0.13520(10) 0.1111(2) -0.0094(2) 0.0460(8) aniso . C
C12 0.09970(10) 0.0559(2) -0.0906(2) 0.0424(8) aniso . C
C13 0.18440(10) -0.0554(2) -0.0857(2) 0.0444(8) aniso . C
C14 0.19900(10) -0.1519(2) -0.0789(2) 0.0471(7) aniso . C
C15 0.09380(10) -0.1892(2) -0.1465(2) 0.0426(8) aniso . C
C16 0.07590(10) -0.0942(2) -0.1559(2) 0.0432(11) aniso . C
C17 0.17860(10) -0.2872(2) -0.1686(2) 0.0393(8) aniso . C
C18 0.23400(10) -0.3002(2) -0.2023(2) 0.0441(8) aniso . C
C19 0.25520(10) -0.3846(2) -0.2129(2) 0.0571(14) aniso . C
C20 0.2210(2) -0.4566(2) -0.1949(3) 0.0607(16) aniso . C
C21 0.1660(2) -0.4456(2) -0.1659(3) 0.0572(15) aniso . C
C22 0.14490(10) -0.3613(2) -0.1525(2) 0.0509(11) aniso . C
C23 0.3114(2) -0.2354(3) -0.2786(3) 0.0675(13) aniso . C
O1W 0.50000 0.2825(2) 0.25000 0.0909(16) aniso . O
H2N 0.1090(10) -0.060(2) -0.027(2) 0.044(7) iso N2 H
H5 -0.0230(10) 0.489(2) 0.150(2) 0.032(6) iso C5 H
H6 -0.0130(10) 0.641(2) 0.143(2) 0.069(9) iso C6 H
H7 0.0730(10) 0.694(2) 0.092(2) 0.062(8) iso C7 H
H8 0.1460(10) 0.602(2) 0.055(2) 0.040(6) iso C8 H
H9A 0.1360(10) 0.224(2) 0.135(2) 0.041(7) iso C9 H
H9B 0.1820(10) 0.257(2) 0.077(2) 0.052(7) iso C9 H
H10A 0.0650(10) 0.1960(10) -0.008(2) 0.027(6) iso C10 H
H10B 0.1100(10) 0.234(2) -0.063(2) 0.047(7) iso C10 H
H11A 0.1780(10) 0.116(2) -0.014(2) 0.060(8) iso C11 H
H11B 0.1340(10) 0.086(2) 0.048(2) 0.047(7) iso C11 H
H12A 0.0580(10) 0.057(2) -0.088(2) 0.028(6) iso C12 H
H12B 0.1050(10) 0.077(2) -0.153(2) 0.054(7) iso C12 H
H13A 0.1870(10) -0.031(2) -0.146(2) 0.030(6) iso C13 H
H13B 0.2090(10) -0.025(2) -0.036(2) 0.042(6) iso C13 H
H14A 0.1940(10) -0.178(2) -0.015(2) 0.028(6) iso C14 H
H14B 0.2440(10) -0.160(2) -0.082(2) 0.040(6) iso C14 H
H15A 0.0870(10) -0.211(2) -0.083(2) 0.034(6) iso C15 H
H15B 0.0670(10) -0.222(2) -0.201(2) 0.035(6) iso C15 H
H16A 0.0800(10) -0.072(2) -0.214(2) 0.031(6) iso C16 H
H16B 0.0370(10) -0.088(2) -0.147(2) 0.037(6) iso C16 H
H19 0.2890(10) -0.392(2) -0.233(2) 0.045(7) iso C19 H
H20 0.2370(10) -0.510(2) -0.203(2) 0.048(7) iso C20 H
H21 0.1440(10) -0.497(2) -0.153(2) 0.071(9) iso C21 H
H22 0.1110(10) -0.355(2) -0.134(2) 0.035(6) iso C22 H
H23A 0.2960(10) -0.268(2) -0.339(2) 0.060(8) iso C23 H
H23B 0.3470(10) -0.268(2) -0.246(2) 0.072(9) iso C23 H
H23C 0.3240(10) -0.173(2) -0.294(2) 0.069(9) iso C23 H
H1W 0.482(2) 0.319(2) 0.280(3) 0.100(10) iso O1W H

loop_
_geom_angle_atom_site_label_1
_geom_angle_atom_site_label_2
_geom_angle_atom_site_label_3
_geom_angle
_geom_angle_publ_flag
C18 O3 C23 117.7(3) yes
C2 N1 C9 124.4(3) yes
C1 N1 C9 123.7(2) yes
C1 N1 C2 111.9(2) yes
C16 N2 H2N 101(2) no
C13 N2 H2N 111(2) no
C13 N2 C16 110.0(2) yes
C12 N2 H2N 109(2) no
C12 N2 C16 111.3(3) yes
C12 N2 C13 113.5(2) yes
C15 N3 C17 116.6(2) yes
C14 N3 C17 113.7(3) yes
C14 N3 C15 109.1(2) yes
O1 C1 N1 124.6(2) yes
N1 C1 C4 106.1(2) yes
O1 C1 C4 129.4(3) yes
O2 C2 N1 124.4(2) yes
N1 C2 C3 105.6(3) yes
O2 C2 C3 130.0(2) yes
C2 C3 C8 131.1(3) yes
C2 C3 C4 108.4(2) yes
C4 C3 C8 120.5(3) yes
C1 C4 C3 108.1(2) yes
C3 C4 C5 121.1(3) yes
C1 C4 C5 130.8(3) yes
C4 C5 H5 119(2) no
C4 C5 C6 118.5(3) yes
C6 C5 H5 122(2) no
C5 C6 H6 122(2) no
C5 C6 C7 121.1(3) yes
C7 C6 H6 117.0(10) no
C6 C7 H7 123(2) no
C6 C7 C8 120.8(4) yes
C8 C7 H7 117(2) no
C3 C8 C7 117.9(3) yes
C7 C8 H8 122(2) no
C3 C8 H8 120(2) no
N1 C9 H9B 108(2) no
N1 C9 H9A 108(2) no
N1 C9 C10 114.1(3) yes
H9A C9 H9B 107(2) no
C10 C9 H9B 109(2) no
C10 C9 H9A 110(2) no
C9 C10 H10B 107(2) no
C9 C10 H10A 111.0(10) no
C9 C10 C11 111.0(2) yes
H10A C10 H10B 107(2) no
C11 C10 H10B 112(2) no
C11 C10 H10A 109.0(10) no
C10 C11 H11B 107(2) no
C10 C11 H11A 110(2) no
C10 C11 C12 111.6(2) yes
H11A C11 H11B 107(2) no
C12 C11 H11B 110(2) no
C12 C11 H11A 111(2) no
N2 C12 C11 112.7(3) yes
C11 C12 H12B 112(2) no
C11 C12 H12A 109(2) no
N2 C12 H12B 109(2) no
N2 C12 H12A 105(2) no
H12A C12 H12B 109(2) no
N2 C13 H13B 108.0(10) no
N2 C13 H13A 102.0(10) no
N2 C13 C14 110.9(2) yes
H13A C13 H13B 111(2) no
C14 C13 H13B 111(2) no
C14 C13 H13A 113(2) no
N3 C14 C13 110.7(3) yes
C13 C14 H14B 108(2) no
C13 C14 H14A 112(2) no
N3 C14 H14B 111.0(10) no
N3 C14 H14A 108(2) no
H14A C14 H14B 106(2) no
N3 C15 H15B 108.0(10) no
N3 C15 H15A 112.0(10) no
N3 C15 C16 110.1(2) yes
H15A C15 H15B 111(2) no
C16 C15 H15B 108(2) no
C16 C15 H15A 109(2) no
N2 C16 C15 111.4(3) yes
C15 C16 H16B 109(2) no
C15 C16 H16A 112(2) no
N2 C16 H16B 108(2) no
N2 C16 H16A 105(2) no
H16A C16 H16B 111(2) no
N3 C17 C22 123.4(3) yes
N3 C17 C18 118.9(2) yes
C18 C17 C22 117.7(2) yes
O3 C18 C17 116.1(2) yes
C17 C18 C19 119.9(2) yes
O3 C18 C19 124.0(3) yes
C18 C19 H19 119(2) no
C18 C19 C20 120.7(3) yes
C20 C19 H19 120(2) no
C19 C20 H20 117(2) no
C19 C20 C21 120.3(3) yes
C21 C20 H20 123(2) no
C20 C21 H21 118.0(10) no
C20 C21 C22 119.6(3) yes
C22 C21 H21 122(2) no
C17 C22 C21 121.6(3) yes
C21 C22 H22 119(2) no
C17 C22 H22 119(2) no
O3 C23 H23C 106.0(10) no
O3 C23 H23B 114.0(10) no
O3 C23 H23A 111(2) no
H23B C23 H23C 111(2) no
H23A C23 H23C 110(2) no
H23A C23 H23B 105(2) no

loop_
_geom_bond_atom_site_label_1
_geom_bond_atom_site_label_2
_geom_bond_distance
_geom_bond_publ_flag
O1 C1 1.209(4) yes
O2 C2 1.207(4) yes
O3 C18 1.368(3) yes
O3 C23 1.428(5) yes
N1 C1 1.388(4) yes
N1 C2 1.397(4) yes
N1 C9 1.455(4) yes
N2 C12 1.496(4) yes
N2 C13 1.497(3) yes
N2 C16 1.503(4) yes
N2 H2N 0.88(2) no
N3 C14 1.459(4) yes
N3 C15 1.462(3) yes
N3 C17 1.417(4) yes
C1 C4 1.477(4) yes
C2 C3 1.477(4) yes
C3 C4 1.382(4) yes
C3 C8 1.374(4) yes
C4 C5 1.369(5) yes
C5 C6 1.367(4) yes
C5 H5 0.86(2) no
C6 C7 1.367(6) yes
C6 H6 0.95(2) no
C7 C8 1.390(6) yes
C7 H7 0.90(3) no
C8 H8 0.87(2) no
C9 C10 1.503(4) yes
C9 H9A 0.92(2) no
C9 H9B 0.95(2) no
C10 C11 1.511(4) yes
C10 H10A 0.92(2) no
C10 H10B 0.93(2) no
C11 C12 1.502(4) yes
C11 H11A 0.96(2) no
C11 H11B 0.90(2) no
C12 H12A 0.92(2) no
C12 H12B 0.96(2) no
C13 C14 1.501(4) yes
C13 H13A 0.94(2) no
C13 H13B 0.92(2) no
C14 H14A 1.01(2) no
C14 H14B 1.00(2) no
C15 C16 1.496(4) yes
C15 H15A 0.99(2) no
C15 H15B 1.00(2) no
C16 H16A 0.90(2) no
C16 H16B 0.89(2) no
C17 C18 1.403(4) yes
C17 C22 1.390(4) yes
C18 C19 1.383(4) yes
C19 C20 1.379(5) yes
C19 H19 0.85(2) no
C20 C21 1.358(7) yes
C20 H20 0.90(3) no
C21 C22 1.388(5) yes
C21 H21 0.95(2) no
C22 H22 0.84(2) no
C23 H23A 0.98(2) no
C23 H23B 0.96(2) no
C23 H23C 1.02(3) no
O1W H1W 0.84(4) no

loop_
_geom_contact_atom_site_label_1
_geom_contact_atom_site_label_2
_geom_contact_distance
O1 N1 2.300(4)
O1 C4 2.431(3)
O1 C9 2.889(4)
O1 H5 2.99(3)
O1 H9A 2.73(3)
O1 H10A 2.91(3)
O2 N1 2.305(4)
O2 C3 2.435(4)
O2 C9 2.908(4)
O2 H9B 2.55(3)
O3 N3 2.688(4)
O3 C14 2.924(4)
O3 C17 2.351(4)
O3 C19 2.429(3)
O3 H14B 2.34(3)
O3 H19 2.60(3)
O3 H23A 2.00(3)
O3 H23B 2.02(3)
O3 H23C 1.97(3)
N1 C3 2.289(4)
N1 C4 2.290(4)
N1 C10 2.481(4)
N1 H9A 1.95(3)
N1 H9B 1.97(3)
N1 H10A 2.689(18)
N1 H10B 2.62(3)
N2 N3 2.880(4)
N2 C11 2.495(4)
N2 C14 2.469(4)
N2 C15 2.477(4)
N2 C16 1.503(4)
N2 H11A 2.78(3)
N2 H11B 2.60(3)
N2 H12A 1.95(3)
N2 H12B 2.03(3)
N2 H13A 1.93(3)
N2 H13B 1.99(2)
N2 H14A 2.74(3)
N2 H15A 2.70(3)
N2 H16A 1.95(3)
N2 H16B 1.97(2)
N3 C13 2.435(4)
N3 C16 2.424(4)
N3 C18 2.428(4)
N3 C22 2.471(4)
N3 H13A 2.64(3)
N3 H14A 2.01(3)
N3 H14B 2.05(2)
N3 H15A 2.05(3)
N3 H15B 2.01(2)
N3 H16A 2.62(3)
N3 H22 2.62(3)
C1 C2 2.307(4)
C1 C3 2.314(4)
C1 C5 2.588(5)
C1 C9 2.507(4)
C1 H5 2.78(3)
C1 H9A 2.65(3)
C2 C4 2.320(4)
C2 C8 2.595(4)
C2 C9 2.522(4)
C2 H8 2.80(3)
C2 H9B 2.57(3)
C3 C5 2.395(5)
C3 C6 2.735(5)
C3 C7 2.369(5)
C3 H8 1.96(3)
C4 C6 2.351(5)
C4 C7 2.727(4)
C4 C8 2.392(5)
C4 H5 1.94(3)
C5 C7 2.381(5)
C5 C8 2.786(6)
C5 H6 2.03(3)
C6 C8 2.398(6)
C6 H5 1.97(3)
C6 H7 2.00(3)
C7 H6 1.99(3)
C7 H8 2.00(3)
C8 H7 1.97(3)
C9 C10 1.503(4)
C9 C11 2.485(4)
C9 H10A 2.02(2)
C9 H10B 1.99(3)
C9 H11A 2.69(3)
C9 H11B 2.58(3)
C10 C11 1.511(4)
C10 C12 2.491(4)
C10 H9A 2.01(3)
C10 H9B 2.02(2)
C10 H11A 2.05(3)
C10 H11B 1.97(3)
C10 H12A 2.60(3)
C10 H12B 2.78(3)
C11 C12 1.502(4)
C11 H2N 2.67(3)
C11 H9A 2.66(3)
C11 H9B 2.64(3)
C11 H10A 2.01(2)
C11 H10B 2.05(3)
C11 H12A 2.00(2)
C11 H12B 2.06(3)
C11 H13B 2.70(3)
C12 C13 2.503(4)
C12 C16 2.476(4)
C12 H2N 1.97(3)
C12 H10A 2.61(2)
C12 H10B 2.74(3)
C12 H11A 2.05(2)
C12 H11B 2.00(3)
C12 H13A 2.57(3)
C12 H13B 2.67(2)
C12 H16A 2.58(3)
C12 H16B 2.62(3)
C13 C14 1.501(4)
C13 C15 2.852(4)
C13 C16 2.457(3)
C13 H2N 1.99(3)
C13 H11A 2.81(3)
C13 H12B 2.71(3)
C13 H14A 2.10(3)
C13 H14B 2.05(3)
C13 H16A 2.63(2)
C14 C15 2.379(3)
C14 C16 2.837(3)
C14 C17 2.408(4)
C14 H2N 2.64(3)
C14 H13A 2.06(3)
C14 H13B 2.02(3)
C14 H15A 2.60(2)
C15 C17 2.450(4)
C15 C22 2.855(4)
C15 H2N 2.56(3)
C15 H14A 2.58(2)
C15 H16A 2.01(3)
C15 H16B 1.98(3)
C15 H22 2.55(3)
C16 H2N 1.88(3)
C16 H12A 2.55(3)
C16 H12B 2.68(3)
C16 H13A 2.60(2)
C16 H15A 2.04(3)
C16 H15B 2.04(3)
C17 C19 2.412(4)
C17 C20 2.788(5)
C17 C21 2.426(4)
C17 H14A 2.69(3)
C17 H14B 2.57(3)
C17 H15A 2.79(3)
C17 H15B 2.59(2)
C17 H22 1.95(3)
C18 C20 2.400(4)
C18 C21 2.771(5)
C18 C22 2.390(4)
C18 C23 2.393(5)
C18 H14B 2.70(3)
C18 H19 1.95(3)
C18 H23A 2.61(3)
C18 H23B 2.71(3)
C19 C21 2.374(5)
C19 C22 2.741(4)
C19 C23 2.824(6)
C19 H20 1.96(3)
C19 H23A 2.78(3)
C19 H23B 2.79(3)
C20 C22 2.374(5)
C20 H19 1.95(3)
C20 H21 1.99(3)
C21 H20 1.99(3)
C21 H22 1.94(3)
C22 H15A 2.88(3)
C22 H15B 2.72(3)
C22 H21 2.06(3)
C23 H19 2.54(3)
H2N H11B 2.47(4)
H2N H12A 2.18(4)
H2N H12B 2.72(4)
H2N H13A 2.66(4)
H2N H13B 2.28(3)
H2N H14A 2.57(4)
H2N H15A 2.44(4)
H2N H16A 2.58(4)
H2N H16B 2.11(3)
H5 H6 2.33(4)
H6 H7 2.29(4)
H7 H8 2.26(4)
H9A H9B 1.50(4)
H9A H10A 2.32(3)
H9A H10B 2.73(4)
H9A H11A 2.95(4)
H9A H11B 2.43(4)
H9B H10A 2.76(3)
H9B H10B 2.29(3)
H9B H11A 2.49(4)
H9B H11B 2.80(4)
H10A H11A 2.78(3)
H10A H11B 2.29(3)
H10A H12A 2.39(4)
H10A H12B 2.99(4)
H10B H11A 2.35(4)
H10B H11B 2.73(4)
H10B H12A 2.92(4)
H10B H12B 2.69(4)
H11A H12A 2.78(3)
H11A H12B 2.34(3)
H11A H13A 2.94(4)
H11A H13B 2.29(4)
H11B H12A 2.31(3)
H11B H12B 2.77(4)
H11B H13B 2.78(4)
H12A H12B 1.54(4)
H12A H16A 2.75(4)
H12A H16B 2.37(4)
H12B H13A 2.42(4)
H12B H13B 2.97(3)
H12B H16A 2.45(4)
H12B H16B 2.93(4)
H13A H13B 1.53(4)
H13A H14A 2.88(4)
H13A H14B 2.40(4)
H13A H16A 2.43(3)
H13B H14A 2.38(4)
H13B H14B 2.33(4)
H14A H14B 1.61(4)
H14A H15A 2.40(3)
H15A H15B 1.64(4)
H15A H16A 2.79(4)
H15A H16B 2.26(4)
H15A H22 2.40(4)
H15B H16A 2.31(4)
H15B H16B 2.32(4)
H15B H22 2.35(4)
H19 H20 2.21(4)
H19 H23A 2.43(4)
H19 H23B 2.30(4)
H20 H21 2.29(4)
H21 H22 2.31(4)
H23A H23B 1.54(3)
H23A H23C 1.65(4)
H23B H23C 1.63(4)
